data_4076164
loop_
_publ_author_name
'Layfield, Richard A.'
'Humphrey, Simon M.'

_publ_section_title
;
 Synthesis and Structure of [trans-{1,2-Bis(\k2-O,O-N-
 phenylcarbamoyl)cyclopentadienylbis(thf)}magnesium]&#x00B7;4thf
;
_journal_issue 24
_journal_name_full Organometallics
_journal_page_first 6063
_journal_paper_doi 10.1021/om050680k
_journal_volume 24
_journal_year 2005
_chemical_formula_moiety 'C46 H46 Mg N4 O6, 4(C4 H8 O)'
_chemical_formula_sum 'C62 H78 Mg N4 O10'
_chemical_formula_weight 1063.59
_chemical_name_systematic
; 
 ? 
;
_space_group_IT_number 19
_symmetry_cell_setting orthorhombic
_symmetry_space_group_name_Hall 'P 2ac 2ab'
_symmetry_space_group_name_H-M 'P 21 21 21'
_atom_sites_solution_hydrogens geom
_atom_sites_solution_primary direct
_atom_sites_solution_secondary difmap
_audit_creation_method SHELXL-97
_cell_angle_alpha 90.00
_cell_angle_beta 90.00
_cell_angle_gamma 90.00
_cell_formula_units_Z 4
_cell_length_a 8.0090(2)
_cell_length_b 22.4905(6)
_cell_length_c 31.5481(9)
_cell_measurement_reflns_used 13779
_cell_measurement_temperature 180(2)
_cell_measurement_theta_max 25.03
_cell_measurement_theta_min 1.02
_cell_volume 5682.6(3)
_computing_cell_refinement 'HKL Scalepack (Otwinowski & Minor 1997)'
_computing_data_reduction
;
 HKL Denzo and Scalepack (Otwinowski & Minor 1997)
;
_computing_publication_material 'SHELXL-97 (Sheldrick 1997)'
_computing_structure_refinement 'SHELXL-97 (Sheldrick 1997)'
_computing_structure_solution 'SIR-92 (Altomare et al. 1994)'
_diffrn_ambient_temperature 180(2)
_diffrn_measured_fraction_theta_full 0.922
_diffrn_measured_fraction_theta_max 0.922
_diffrn_measurement_device_type 'Nonius Kappa CCD'
_diffrn_measurement_method 'Thin slice \w and \f scans'
_diffrn_radiation_source 'fine-focus sealed tube'
_diffrn_radiation_type MoK\a
_diffrn_radiation_wavelength 0.71073
_diffrn_reflns_av_R_equivalents 0.0716
_diffrn_reflns_av_sigmaI/netI 0.1543
_diffrn_reflns_limit_h_max 9
_diffrn_reflns_limit_h_min -6
_diffrn_reflns_limit_k_max 26
_diffrn_reflns_limit_k_min -25
_diffrn_reflns_limit_l_max 37
_diffrn_reflns_limit_l_min -37
_diffrn_reflns_number 13229
_diffrn_reflns_theta_full 25.00
_diffrn_reflns_theta_max 25.00
_diffrn_reflns_theta_min 3.62
_exptl_absorpt_coefficient_mu 0.094
_exptl_absorpt_correction_T_max 0.981
_exptl_absorpt_correction_T_min 0.851
_exptl_absorpt_correction_type multi-scan
_exptl_absorpt_process_details
;
multi-scan from symmetry-related measurements 
 Sortav (Blessing 1995)
;
_exptl_crystal_colour colorless
_exptl_crystal_density_diffrn 1.243
_exptl_crystal_density_method 'not measured'
_exptl_crystal_description block
_exptl_crystal_F_000 2280
_exptl_crystal_size_max 0.25
_exptl_crystal_size_mid 0.10
_exptl_crystal_size_min 0.07
_refine_diff_density_max 0.203
_refine_diff_density_min -0.205
_refine_diff_density_rms 0.047
_refine_ls_abs_structure_details 'Flack H D (1983), Acta Cryst. A39, 876-881'
_refine_ls_abs_structure_Flack 0.6(6)
_refine_ls_extinction_method none
_refine_ls_goodness_of_fit_ref 0.941
_refine_ls_hydrogen_treatment mixed
_refine_ls_matrix_type full
_refine_ls_number_parameters 694
_refine_ls_number_reflns 8214
_refine_ls_number_restraints 0
_refine_ls_restrained_S_all 0.941
_refine_ls_R_factor_all 0.1750
_refine_ls_R_factor_gt 0.0778
_refine_ls_shift/su_max 0.000
_refine_ls_shift/su_mean 0.000
_refine_ls_structure_factor_coef Fsqd
_refine_ls_weighting_details 'calc w=1/[\s^2^(Fo^2^)+(0.0255P)^2^+5.0552P] where P=(Fo^2^+2Fc^2^)/3'
_refine_ls_weighting_scheme calc
_refine_ls_wR_factor_gt 0.1191
_refine_ls_wR_factor_ref 0.1408
_reflns_number_gt 4316
_reflns_number_total 8214
_reflns_threshold_expression >2sigma(I)
_cod_data_source_file om050680ksi20050805_065421.cif
_cod_data_source_block dw0340
_cod_original_sg_symbol_H-M P2(1)2(1)2(1)
_cod_database_code 4076164

loop_
_symmetry_equiv_pos_as_xyz
'x, y, z'
'-x+1/2, -y, z+1/2'
'-x, y+1/2, -z+1/2'
'x+1/2, -y+1/2, -z'

loop_
_atom_site_label
_atom_site_type_symbol
_atom_site_fract_x
_atom_site_fract_y
_atom_site_fract_z
_atom_site_U_iso_or_equiv
_atom_site_adp_type
_atom_site_occupancy
_atom_site_symmetry_multiplicity
_atom_site_calc_flag
_atom_site_refinement_flags
Mg1 Mg 0.8505(2) 0.99285(7) 0.12013(7) 0.0338(4) Uani 1 1 d .
O1 O 0.9327(5) 0.93925(15) 0.07346(12) 0.0397(11) Uani 1 1 d .
O2 O 0.9540(5) 0.93618(15) 0.16345(12) 0.0367(10) Uani 1 1 d .
O3 O 0.7630(5) 1.04526(15) 0.16682(11) 0.0383(10) Uani 1 1 d .
O4 O 0.7507(5) 1.04979(15) 0.07647(12) 0.0390(10) Uani 1 1 d .
O6 O 0.6133(5) 0.94963(15) 0.12468(13) 0.0429(10) Uani 1 1 d .
O5 O 1.0860(5) 1.03716(14) 0.11667(13) 0.0389(10) Uani 1 1 d .
N1 N 1.0161(6) 0.86423(19) 0.03118(15) 0.0410(13) Uani 1 1 d .
H1N H 1.0313 0.8255 0.0295 0.049 Uiso 1 1 calc R
N2 N 0.9803(6) 0.85977(19) 0.20950(14) 0.0364(13) Uani 1 1 d .
H2N H 0.9623 0.8215 0.2131 0.044 Uiso 1 1 calc R
N3 N 0.6753(6) 1.11635(18) 0.21182(14) 0.0392(13) Uani 1 1 d .
H3N H 0.6396 1.1533 0.2129 0.047 Uiso 1 1 calc R
N4 N 0.7096(6) 1.12761(18) 0.03288(14) 0.0375(13) Uani 1 1 d .
H4N H 0.7045 1.1667 0.0318 0.045 Uiso 1 1 calc R
C1 C 0.9438(7) 0.8841(2) 0.06747(17) 0.0311(14) Uani 1 1 d .
C2 C 0.8812(7) 0.8393(2) 0.09579(19) 0.0341(15) Uani 1 1 d .
C3 C 0.8093(7) 0.7848(2) 0.0813(2) 0.0380(16) Uani 1 1 d .
H3 H 0.8021 0.7723 0.0525 0.046 Uiso 1 1 calc R
C4 C 0.7513(7) 0.7530(2) 0.1163(2) 0.0479(16) Uani 1 1 d .
H4 H 0.6951 0.7158 0.1156 0.057 Uiso 1 1 calc R
C5 C 0.7909(7) 0.7857(2) 0.1527(2) 0.0418(16) Uani 1 1 d .
H5 H 0.7682 0.7734 0.1809 0.050 Uiso 1 1 calc R
C6 C 0.8690(7) 0.8393(2) 0.14132(19) 0.0350(15) Uani 1 1 d .
C7 C 0.9349(7) 0.8816(3) 0.17098(18) 0.0363(15) Uani 1 1 d .
C8 C 1.0700(9) 0.8974(2) -0.00416(19) 0.0434(17) Uani 1 1 d .
C9 C 1.0048(10) 0.9525(3) -0.0144(2) 0.064(2) Uani 1 1 d .
H9 H 0.9243 0.9702 0.0038 0.077 Uiso 1 1 calc R
C10 C 1.0551(12) 0.9821(3) -0.0506(2) 0.077(3) Uani 1 1 d .
H10 H 1.0113 1.0203 -0.0570 0.093 Uiso 1 1 calc R
C11 C 1.1685(11) 0.9559(3) -0.0770(2) 0.071(2) Uani 1 1 d .
H11 H 1.2030 0.9757 -0.1020 0.085 Uiso 1 1 calc R
C12 C 1.2326(9) 0.9011(3) -0.0674(2) 0.066(2) Uani 1 1 d .
H12 H 1.3125 0.8833 -0.0857 0.079 Uiso 1 1 calc R
C13 C 1.1822(9) 0.8720(3) -0.0317(2) 0.0566(19) Uani 1 1 d .
H13 H 1.2254 0.8336 -0.0257 0.068 Uiso 1 1 calc R
C14 C 1.0518(7) 0.8893(2) 0.24447(19) 0.0379(16) Uani 1 1 d .
C15 C 1.1292(8) 0.9440(2) 0.2419(2) 0.0519(18) Uani 1 1 d .
H15 H 1.1305 0.9649 0.2158 0.062 Uiso 1 1 calc R
C16 C 1.2045(9) 0.9682(3) 0.2771(2) 0.063(2) Uani 1 1 d .
H16 H 1.2584 1.0057 0.2748 0.076 Uiso 1 1 calc R
C17 C 1.2034(9) 0.9395(3) 0.3153(2) 0.062(2) Uani 1 1 d .
H17 H 1.2570 0.9563 0.3393 0.074 Uiso 1 1 calc R
C18 C 1.1237(8) 0.8862(3) 0.31810(19) 0.0524(18) Uani 1 1 d .
H18 H 1.1211 0.8661 0.3446 0.063 Uiso 1 1 calc R
C19 C 1.0475(8) 0.8610(3) 0.2839(2) 0.0473(17) Uani 1 1 d .
H19 H 0.9913 0.8240 0.2869 0.057 Uiso 1 1 calc R
C20 C 0.7472(7) 1.0993(2) 0.17430(18) 0.0355(15) Uani 1 1 d .
C21 C 0.8001(7) 1.1466(2) 0.14610(19) 0.0366(15) Uani 1 1 d .
C22 C 0.8648(8) 1.2015(2) 0.1615(2) 0.0501(18) Uani 1 1 d .
H22A H 0.8659 1.2139 0.1902 0.060 Uiso 1 1 calc R
C23 C 0.9259(8) 1.2339(2) 0.1275(2) 0.0456(17) Uani 1 1 d .
H23 H 0.9807 1.2713 0.1290 0.055 Uiso 1 1 calc R
C24 C 0.8930(7) 1.2020(2) 0.0906(2) 0.0406(16) Uani 1 1 d .
H24 H 0.9172 1.2150 0.0626 0.049 Uiso 1 1 calc R
C25 C 0.8183(7) 1.1476(2) 0.10127(19) 0.0366(15) Uani 1 1 d .
C26 C 0.7594(8) 1.1048(2) 0.07090(18) 0.0341(15) Uani 1 1 d .
C27 C 0.6510(8) 1.0823(2) 0.24888(19) 0.0395(16) Uani 1 1 d .
C28 C 0.7247(8) 1.0274(2) 0.2558(2) 0.0485(17) Uani 1 1 d .
H28 H 0.7891 1.0093 0.2341 0.058 Uiso 1 1 calc R
C30 C 0.6120(9) 1.0237(3) 0.3260(2) 0.059(2) Uani 1 1 d .
H30 H 0.6014 1.0041 0.3526 0.070 Uiso 1 1 calc R
C31 C 0.5337(8) 1.0778(3) 0.3191(2) 0.059(2) Uani 1 1 d .
H31 H 0.4674 1.0953 0.3407 0.071 Uiso 1 1 calc R
C32 C 0.5527(8) 1.1061(3) 0.2806(2) 0.0473(17) Uani 1 1 d .
H32 H 0.4968 1.1428 0.2758 0.057 Uiso 1 1 calc R
C33 C 0.6647(8) 1.0979(3) -0.00524(19) 0.0427(16) Uani 1 1 d .
C34 C 0.6256(11) 1.0391(3) -0.0077(2) 0.075(2) Uani 1 1 d .
H34 H 0.6262 1.0152 0.0172 0.090 Uiso 1 1 calc R
C35 C 0.5850(11) 1.0145(3) -0.0464(3) 0.091(3) Uani 1 1 d .
H35 H 0.5561 0.9736 -0.0478 0.109 Uiso 1 1 calc R
C36 C 0.5856(10) 1.0478(4) -0.0830(2) 0.077(2) Uani 1 1 d .
H36 H 0.5644 1.0300 -0.1097 0.093 Uiso 1 1 calc R
C37 C 0.6171(10) 1.1068(4) -0.0797(2) 0.069(2) Uani 1 1 d .
H37 H 0.6125 1.1310 -0.1044 0.083 Uiso 1 1 calc R
C29 C 0.7048(8) 0.9989(3) 0.2942(2) 0.0520(18) Uani 1 1 d .
H29 H 0.7564 0.9614 0.2986 0.062 Uiso 1 1 calc R
C38 C 0.6559(8) 1.1324(3) -0.0413(2) 0.0538(18) Uani 1 1 d .
H38 H 0.6766 1.1740 -0.0396 0.065 Uiso 1 1 calc R
C39 C 1.1715(8) 1.0636(3) 0.1518(2) 0.0523(19) Uani 1 1 d .
H39A H 1.2330 1.0329 0.1680 0.063 Uiso 1 1 calc R
H39B H 1.0906 1.0831 0.1711 0.063 Uiso 1 1 calc R
C40 C 1.2893(12) 1.1082(4) 0.1343(3) 0.110(3) Uani 1 1 d .
H40A H 1.2402 1.1486 0.1354 0.132 Uiso 1 1 calc R
H40B H 1.3953 1.1082 0.1505 0.132 Uiso 1 1 calc R
C41 C 1.3172(10) 1.0901(4) 0.0913(3) 0.085(3) Uani 1 1 d .
H41A H 1.4186 1.0651 0.0893 0.102 Uiso 1 1 calc R
H41B H 1.3321 1.1253 0.0728 0.102 Uiso 1 1 calc R
C42 C 1.1675(8) 1.0557(3) 0.0780(2) 0.0527(18) Uani 1 1 d .
H42A H 1.0919 1.0807 0.0608 0.063 Uiso 1 1 calc R
H42B H 1.2008 1.0206 0.0609 0.063 Uiso 1 1 calc R
C43 C 0.5359(8) 0.9328(3) 0.1644(2) 0.0513(18) Uani 1 1 d .
H43A H 0.4813 0.9676 0.1778 0.062 Uiso 1 1 calc R
H43B H 0.6206 0.9169 0.1843 0.062 Uiso 1 1 calc R
C44 C 0.4082(9) 0.8856(3) 0.1541(3) 0.073(2) Uani 1 1 d .
H44A H 0.4587 0.8455 0.1535 0.088 Uiso 1 1 calc R
H44B H 0.3142 0.8861 0.1744 0.088 Uiso 1 1 calc R
C45 C 0.3547(9) 0.9046(3) 0.1116(3) 0.068(2) Uani 1 1 d .
H45A H 0.2726 0.9374 0.1134 0.082 Uiso 1 1 calc R
H45B H 0.3037 0.8711 0.0959 0.082 Uiso 1 1 calc R
C46 C 0.5148(8) 0.9256(3) 0.0896(2) 0.062(2) Uani 1 1 d .
H46A H 0.5733 0.8920 0.0757 0.074 Uiso 1 1 calc R
H46B H 0.4906 0.9565 0.0682 0.074 Uiso 1 1 calc R
O7 O 1.2053(6) 0.74498(19) 0.02713(15) 0.0625(13) Uani 1 1 d .
C47 C 1.3379(13) 0.7505(3) 0.0554(3) 0.101(3) Uani 1 1 d .
H47A H 1.3561 0.7928 0.0628 0.121 Uiso 1 1 calc R
H47B H 1.4417 0.7346 0.0427 0.121 Uiso 1 1 calc R
C48 C 1.2943(13) 0.7179(7) 0.0916(3) 0.161(6) Uani 1 1 d .
H48A H 1.2341 0.7435 0.1121 0.194 Uiso 1 1 calc R
H48B H 1.3954 0.7019 0.1055 0.194 Uiso 1 1 calc R
C49 C 1.1856(13) 0.6690(4) 0.0769(3) 0.103(3) Uani 1 1 d .
H49A H 1.0856 0.6652 0.0952 0.123 Uiso 1 1 calc R
H49B H 1.2465 0.6307 0.0768 0.123 Uiso 1 1 calc R
C50 C 1.1386(10) 0.6871(3) 0.0333(2) 0.068(2) Uani 1 1 d .
H50A H 1.1857 0.6591 0.0123 0.081 Uiso 1 1 calc R
H50B H 1.0156 0.6877 0.0302 0.081 Uiso 1 1 calc R
O8 O 0.9960(6) 0.72944(17) 0.23262(14) 0.0520(12) Uani 1 1 d .
C51 C 0.8697(10) 0.6910(3) 0.2480(2) 0.072(2) Uani 1 1 d .
H51A H 0.7593 0.7028 0.2367 0.086 Uiso 1 1 calc R
H51B H 0.8651 0.6924 0.2794 0.086 Uiso 1 1 calc R
C52 C 0.9144(10) 0.6313(3) 0.2335(3) 0.079(3) Uani 1 1 d .
H52A H 0.8142 0.6058 0.2309 0.094 Uiso 1 1 calc R
H52B H 0.9946 0.6122 0.2531 0.094 Uiso 1 1 calc R
C53 C 0.9926(11) 0.6428(3) 0.1910(2) 0.074(3) Uani 1 1 d .
H53A H 0.9071 0.6480 0.1686 0.089 Uiso 1 1 calc R
H53B H 1.0697 0.6103 0.1827 0.089 Uiso 1 1 calc R
C54 C 1.0858(9) 0.7003(3) 0.1997(2) 0.062(2) Uani 1 1 d .
H54A H 1.2018 0.6919 0.2088 0.074 Uiso 1 1 calc R
H54B H 1.0892 0.7254 0.1739 0.074 Uiso 1 1 calc R
O9 O 0.5150(6) 1.23621(17) 0.22026(15) 0.0645(14) Uani 1 1 d .
C55 C 0.5526(8) 1.2835(3) 0.2481(2) 0.0567(19) Uani 1 1 d .
H55A H 0.6731 1.2932 0.2470 0.068 Uiso 1 1 calc R
H55B H 0.5232 1.2728 0.2776 0.068 Uiso 1 1 calc R
C56 C 0.4497(9) 1.3357(3) 0.2333(2) 0.066(2) Uani 1 1 d .
H56A H 0.3405 1.3370 0.2480 0.079 Uiso 1 1 calc R
H56B H 0.5091 1.3737 0.2380 0.079 Uiso 1 1 calc R
C57 C 0.4285(11) 1.3231(3) 0.1867(3) 0.087(3) Uani 1 1 d .
H57A H 0.3130 1.3324 0.1777 0.105 Uiso 1 1 calc R
H57B H 0.5067 1.3477 0.1699 0.105 Uiso 1 1 calc R
C58 C 0.4635(12) 1.2607(3) 0.1806(3) 0.097(3) Uani 1 1 d .
H58A H 0.3623 1.2399 0.1703 0.116 Uiso 1 1 calc R
H58B H 0.5530 1.2556 0.1593 0.116 Uiso 1 1 calc R
O10 O 0.6211(6) 1.25709(18) 0.02223(15) 0.0631(13) Uani 1 1 d .
C59 C 0.7158(10) 1.3049(3) 0.0044(2) 0.069(2) Uani 1 1 d .
H59A H 0.6965 1.3072 -0.0265 0.083 Uiso 1 1 calc R
H59B H 0.8365 1.2984 0.0094 0.083 Uiso 1 1 calc R
C60 C 0.6610(9) 1.3605(3) 0.0251(2) 0.065(2) Uani 1 1 d .
H60A H 0.5623 1.3776 0.0107 0.078 Uiso 1 1 calc R
H60B H 0.7517 1.3904 0.0258 0.078 Uiso 1 1 calc R
C61 C 0.6181(10) 1.3390(3) 0.0691(2) 0.077(2) Uani 1 1 d .
H61A H 0.5330 1.3648 0.0825 0.092 Uiso 1 1 calc R
H61B H 0.7185 1.3378 0.0874 0.092 Uiso 1 1 calc R
C62 C 0.5501(9) 1.2770(3) 0.0614(3) 0.074(2) Uani 1 1 d .
H62A H 0.5824 1.2500 0.0849 0.089 Uiso 1 1 calc R
H62B H 0.4268 1.2779 0.0595 0.089 Uiso 1 1 calc R

loop_
_atom_site_aniso_label
_atom_site_aniso_U_11
_atom_site_aniso_U_22
_atom_site_aniso_U_33
_atom_site_aniso_U_23
_atom_site_aniso_U_13
_atom_site_aniso_U_12
Mg1 0.0407(12) 0.0285(9) 0.0323(10) -0.0046(9) -0.0027(10) 0.0028(8)
O1 0.054(3) 0.033(2) 0.032(2) -0.0058(19) 0.003(2) 0.005(2)
O2 0.043(3) 0.027(2) 0.040(3) 0.0054(18) -0.008(2) 0.002(2)
O3 0.048(3) 0.028(2) 0.039(3) -0.0091(18) 0.003(2) 0.005(2)
O4 0.049(3) 0.032(2) 0.035(2) 0.000(2) -0.006(2) 0.004(2)
O6 0.039(3) 0.044(2) 0.045(3) -0.005(2) -0.008(2) -0.002(2)
O5 0.040(3) 0.0361(19) 0.041(2) -0.002(2) -0.004(2) -0.0052(19)
N1 0.057(4) 0.028(3) 0.038(3) 0.002(2) 0.000(3) 0.003(3)
N2 0.043(3) 0.028(3) 0.038(3) 0.006(2) -0.011(3) -0.003(2)
N3 0.054(4) 0.028(2) 0.036(3) -0.005(2) 0.007(3) 0.014(3)
N4 0.053(4) 0.027(2) 0.032(3) 0.001(2) -0.001(3) 0.003(2)
C1 0.034(4) 0.032(3) 0.028(3) -0.008(3) -0.001(3) 0.009(3)
C2 0.028(4) 0.030(3) 0.044(4) 0.004(3) -0.006(3) 0.003(3)
C3 0.035(4) 0.032(3) 0.047(4) -0.008(3) -0.010(3) 0.000(3)
C4 0.049(4) 0.038(3) 0.057(4) 0.005(4) -0.002(4) -0.004(3)
C5 0.047(4) 0.038(3) 0.041(4) 0.005(3) -0.010(3) 0.001(3)
C6 0.040(4) 0.022(3) 0.043(4) -0.001(3) -0.004(3) 0.005(3)
C7 0.034(4) 0.040(4) 0.036(4) 0.003(3) 0.000(3) 0.000(3)
C8 0.067(5) 0.028(3) 0.036(4) -0.007(3) -0.005(4) -0.003(4)
C9 0.105(7) 0.058(4) 0.029(4) -0.008(4) 0.011(4) 0.010(5)
C10 0.142(8) 0.039(4) 0.051(5) 0.004(4) -0.014(6) -0.007(5)
C11 0.108(7) 0.067(5) 0.037(4) 0.005(4) 0.005(5) -0.036(5)
C12 0.071(6) 0.077(5) 0.050(5) 0.005(4) 0.010(4) -0.014(5)
C13 0.065(5) 0.051(4) 0.054(5) -0.002(4) 0.009(4) 0.008(4)
C14 0.034(4) 0.040(3) 0.040(4) -0.009(3) -0.001(3) 0.002(3)
C15 0.073(5) 0.036(3) 0.047(4) 0.001(3) -0.024(4) -0.006(4)
C16 0.099(6) 0.028(3) 0.063(5) 0.003(3) -0.033(5) -0.007(4)
C17 0.080(6) 0.054(4) 0.051(5) -0.020(4) -0.022(4) 0.000(4)
C18 0.062(5) 0.073(5) 0.022(4) -0.001(3) -0.004(3) -0.003(4)
C19 0.050(5) 0.049(4) 0.042(4) 0.002(3) 0.005(4) -0.010(4)
C20 0.032(4) 0.035(4) 0.040(4) -0.007(3) -0.001(3) 0.004(3)
C21 0.041(4) 0.025(3) 0.044(4) -0.011(3) 0.000(3) 0.003(3)
C22 0.060(5) 0.039(4) 0.051(4) -0.009(3) 0.005(4) 0.011(4)
C23 0.055(4) 0.027(3) 0.055(5) 0.003(3) 0.005(4) -0.004(3)
C24 0.051(5) 0.029(3) 0.042(4) 0.005(3) -0.001(3) 0.005(3)
C25 0.042(4) 0.034(3) 0.033(4) 0.004(3) -0.004(3) 0.007(3)
C26 0.044(4) 0.025(3) 0.034(4) 0.008(3) 0.008(3) 0.005(3)
C27 0.044(4) 0.042(3) 0.033(4) -0.006(3) -0.003(3) 0.004(3)
C28 0.063(5) 0.041(3) 0.042(4) -0.004(3) 0.005(4) 0.002(4)
C30 0.065(5) 0.060(5) 0.051(5) 0.016(4) 0.003(4) -0.005(4)
C31 0.055(5) 0.075(5) 0.048(5) -0.005(4) 0.014(4) -0.022(4)
C32 0.042(4) 0.039(4) 0.061(5) -0.007(4) 0.001(4) -0.004(3)
C33 0.046(4) 0.042(4) 0.040(4) 0.003(3) -0.010(3) 0.006(3)
C34 0.137(8) 0.046(4) 0.041(5) 0.003(3) -0.030(5) 0.007(5)
C35 0.146(8) 0.051(4) 0.076(6) -0.006(4) -0.049(6) 0.008(5)
C36 0.103(7) 0.097(6) 0.033(4) -0.015(5) -0.023(4) 0.029(6)
C37 0.083(6) 0.079(5) 0.046(5) 0.010(4) -0.007(4) 0.001(5)
C29 0.061(5) 0.045(4) 0.050(5) 0.006(4) -0.001(4) -0.001(4)
C38 0.068(5) 0.052(4) 0.042(4) 0.006(4) -0.007(4) -0.007(4)
C39 0.038(4) 0.045(4) 0.074(5) -0.006(4) -0.003(4) 0.004(3)
C40 0.122(8) 0.118(7) 0.091(8) 0.005(6) -0.018(6) -0.070(7)
C41 0.057(6) 0.091(6) 0.108(8) -0.011(5) 0.033(5) -0.022(5)
C42 0.051(5) 0.059(4) 0.048(4) 0.012(4) 0.017(4) 0.003(4)
C43 0.045(4) 0.052(4) 0.057(5) -0.001(4) 0.014(4) 0.002(4)
C44 0.056(6) 0.062(5) 0.102(7) 0.011(5) 0.002(5) -0.008(4)
C45 0.047(5) 0.053(4) 0.105(7) -0.004(4) -0.020(5) -0.021(4)
C46 0.051(5) 0.059(4) 0.076(6) -0.014(4) -0.021(4) 0.007(4)
O7 0.072(4) 0.052(3) 0.064(3) -0.003(3) -0.009(3) -0.004(3)
C47 0.127(9) 0.068(5) 0.108(8) -0.012(5) -0.016(7) -0.017(6)
C48 0.102(9) 0.318(17) 0.063(7) 0.013(9) 0.006(6) -0.086(11)
C49 0.128(9) 0.093(6) 0.087(7) 0.036(5) 0.002(7) 0.012(7)
C50 0.071(6) 0.069(5) 0.064(6) -0.010(4) 0.015(4) -0.002(5)
O8 0.059(3) 0.048(3) 0.049(3) 0.006(2) 0.000(2) -0.006(3)
C51 0.066(6) 0.075(5) 0.074(6) 0.025(5) -0.006(5) -0.004(5)
C52 0.060(6) 0.051(5) 0.125(8) 0.013(5) -0.006(5) -0.002(4)
C53 0.116(7) 0.045(4) 0.060(5) -0.009(4) -0.026(5) 0.020(5)
C54 0.055(5) 0.060(4) 0.070(5) 0.009(4) 0.008(4) 0.017(4)
O9 0.091(4) 0.044(3) 0.059(3) -0.005(3) 0.005(3) 0.014(3)
C55 0.057(5) 0.054(4) 0.060(5) -0.002(4) 0.004(4) 0.000(4)
C56 0.065(6) 0.056(4) 0.077(6) -0.014(4) 0.001(4) 0.002(4)
C57 0.084(7) 0.069(5) 0.108(8) 0.016(5) -0.014(6) 0.011(5)
C58 0.139(9) 0.071(6) 0.080(7) -0.002(5) -0.014(6) 0.036(6)
O10 0.078(4) 0.046(3) 0.065(3) 0.003(2) -0.002(3) 0.007(3)
C59 0.083(6) 0.054(4) 0.070(6) 0.004(4) -0.005(5) 0.000(5)
C60 0.076(6) 0.052(4) 0.067(5) 0.000(4) -0.007(5) 0.007(4)
C61 0.096(7) 0.065(5) 0.069(6) -0.015(4) -0.009(5) 0.026(5)
C62 0.061(6) 0.063(5) 0.098(7) 0.017(5) 0.016(5) 0.021(4)

loop_
_atom_type_symbol
_atom_type_description
_atom_type_scat_dispersion_real
_atom_type_scat_dispersion_imag
_atom_type_scat_source
C C 0.0033 0.0016 'International Tables Vol C Tables 4.2.6.8 and 6.1.1.4'
H H 0.0000 0.0000 'International Tables Vol C Tables 4.2.6.8 and 6.1.1.4'
N N 0.0061 0.0033 'International Tables Vol C Tables 4.2.6.8 and 6.1.1.4'
O O 0.0106 0.0060 'International Tables Vol C Tables 4.2.6.8 and 6.1.1.4'
Mg Mg 0.0486 0.0363 'International Tables Vol C Tables 4.2.6.8 and 6.1.1.4'

loop_
_geom_angle_atom_site_label_1
_geom_angle_atom_site_label_2
_geom_angle_atom_site_label_3
_geom_angle
O1 Mg1 O3 178.6(2)
O1 Mg1 O4 90.59(17)
O3 Mg1 O4 89.44(15)
O1 Mg1 O2 89.01(15)
O3 Mg1 O2 90.98(17)
O4 Mg1 O2 179.1(2)
O1 Mg1 O5 87.32(17)
O3 Mg1 O5 94.11(16)
O4 Mg1 O5 91.06(16)
O2 Mg1 O5 88.09(16)
O1 Mg1 O6 93.86(16)
O3 Mg1 O6 84.71(17)
O4 Mg1 O6 89.01(17)
O2 Mg1 O6 91.84(16)
O5 Mg1 O6 178.82(19)
C1 O1 Mg1 136.3(4)
C7 O2 Mg1 133.2(4)
C20 O3 Mg1 138.3(4)
C26 O4 Mg1 133.8(4)
C43 O6 C46 109.1(5)
C43 O6 Mg1 123.8(4)
C46 O6 Mg1 126.6(4)
C39 O5 C42 108.5(4)
C39 O5 Mg1 125.2(4)
C42 O5 Mg1 125.2(4)
C1 N1 C8 128.6(5)
C1 N1 H1N 115.7
C8 N1 H1N 115.7
C7 N2 C14 129.6(5)
C7 N2 H2N 115.2
C14 N2 H2N 115.2
C20 N3 C27 128.4(5)
C20 N3 H3N 115.8
C27 N3 H3N 115.8
C26 N4 C33 129.9(5)
C26 N4 H4N 115.1
C33 N4 H4N 115.1
O1 C1 N1 118.8(5)
O1 C1 C2 125.0(5)
N1 C1 C2 116.2(5)
C3 C2 C1 122.8(5)
C3 C2 C6 107.0(5)
C1 C2 C6 130.1(5)
C4 C3 C2 108.6(5)
C4 C3 H3 125.7
C2 C3 H3 125.7
C3 C4 C5 107.7(5)
C3 C4 H4 126.1
C5 C4 H4 126.1
C4 C5 C6 110.1(5)
C4 C5 H5 125.0
C6 C5 H5 125.0
C5 C6 C7 124.5(6)
C5 C6 C2 106.5(5)
C7 C6 C2 128.7(5)
O2 C7 N2 119.2(5)
O2 C7 C6 124.6(5)
N2 C7 C6 116.2(5)
C13 C8 C9 118.2(6)
C13 C8 N1 118.7(5)
C9 C8 N1 122.9(6)
C8 C9 C10 120.9(7)
C8 C9 H9 119.5
C10 C9 H9 119.5
C11 C10 C9 119.3(7)
C11 C10 H10 120.4
C9 C10 H10 120.4
C10 C11 C12 120.3(7)
C10 C11 H11 119.9
C12 C11 H11 119.9
C13 C12 C11 120.2(7)
C13 C12 H12 119.9
C11 C12 H12 119.9
C12 C13 C8 121.1(6)
C12 C13 H13 119.5
C8 C13 H13 119.5
C15 C14 C19 117.9(5)
C15 C14 N2 123.8(5)
C19 C14 N2 118.2(5)
C16 C15 C14 120.2(6)
C16 C15 H15 119.9
C14 C15 H15 119.9
C17 C16 C15 121.3(6)
C17 C16 H16 119.3
C15 C16 H16 119.3
C18 C17 C16 118.5(6)
C18 C17 H17 120.7
C16 C17 H17 120.7
C17 C18 C19 121.7(6)
C17 C18 H18 119.2
C19 C18 H18 119.2
C18 C19 C14 120.3(6)
C18 C19 H19 119.9
C14 C19 H19 119.9
O3 C20 N3 118.7(5)
O3 C20 C21 124.8(5)
N3 C20 C21 116.5(5)
C25 C21 C22 106.7(5)
C25 C21 C20 130.6(5)
C22 C21 C20 122.3(6)
C23 C22 C21 108.7(6)
C23 C22 H22A 125.6
C21 C22 H22A 125.6
C22 C23 C24 108.0(5)
C22 C23 H23 126.0
C24 C23 H23 126.0
C23 C24 C25 109.3(5)
C23 C24 H24 125.4
C25 C24 H24 125.4
C24 C25 C21 107.2(5)
C24 C25 C26 124.3(5)
C21 C25 C26 128.3(5)
O4 C26 N4 118.6(5)
O4 C26 C25 125.9(5)
N4 C26 C25 115.5(5)
C32 C27 C28 118.2(6)
C32 C27 N3 118.0(5)
C28 C27 N3 123.8(6)
C29 C28 C27 120.3(6)
C29 C28 H28 119.9
C27 C28 H28 119.9
C29 C30 C31 119.2(6)
C29 C30 H30 120.4
C31 C30 H30 120.4
C32 C31 C30 119.6(6)
C32 C31 H31 120.2
C30 C31 H31 120.2
C31 C32 C27 121.5(6)
C31 C32 H32 119.3
C27 C32 H32 119.3
C34 C33 C38 119.3(6)
C34 C33 N4 124.2(5)
C38 C33 N4 116.5(5)
C33 C34 C35 119.5(6)
C33 C34 H34 120.2
C35 C34 H34 120.2
C36 C35 C34 121.6(7)
C36 C35 H35 119.2
C34 C35 H35 119.2
C37 C36 C35 118.1(7)
C37 C36 H36 121.0
C35 C36 H36 121.0
C36 C37 C38 121.2(7)
C36 C37 H37 119.4
C38 C37 H37 119.4
C30 C29 C28 121.2(6)
C30 C29 H29 119.4
C28 C29 H29 119.4
C33 C38 C37 120.1(6)
C33 C38 H38 119.9
C37 C38 H38 119.9
O5 C39 C40 107.3(6)
O5 C39 H39A 110.3
C40 C39 H39A 110.3
O5 C39 H39B 110.3
C40 C39 H39B 110.3
H39A C39 H39B 108.5
C41 C40 C39 105.0(7)
C41 C40 H40A 110.7
C39 C40 H40A 110.7
C41 C40 H40B 110.7
C39 C40 H40B 110.7
H40A C40 H40B 108.8
C40 C41 C42 106.8(6)
C40 C41 H41A 110.4
C42 C41 H41A 110.4
C40 C41 H41B 110.4
C42 C41 H41B 110.4
H41A C41 H41B 108.6
O5 C42 C41 106.0(6)
O5 C42 H42A 110.5
C41 C42 H42A 110.5
O5 C42 H42B 110.5
C41 C42 H42B 110.5
H42A C42 H42B 108.7
O6 C43 C44 106.6(5)
O6 C43 H43A 110.4
C44 C43 H43A 110.4
O6 C43 H43B 110.4
C44 C43 H43B 110.4
H43A C43 H43B 108.6
C45 C44 C43 101.1(6)
C45 C44 H44A 111.6
C43 C44 H44A 111.6
C45 C44 H44B 111.6
C43 C44 H44B 111.6
H44A C44 H44B 109.4
C44 C45 C46 105.0(6)
C44 C45 H45A 110.8
C46 C45 H45A 110.8
C44 C45 H45B 110.8
C46 C45 H45B 110.8
H45A C45 H45B 108.8
O6 C46 C45 102.9(6)
O6 C46 H46A 111.2
C45 C46 H46A 111.2
O6 C46 H46B 111.2
C45 C46 H46B 111.2
H46A C46 H46B 109.1
C47 O7 C50 106.3(6)
O7 C47 C48 106.5(8)
O7 C47 H47A 110.4
C48 C47 H47A 110.4
O7 C47 H47B 110.4
C48 C47 H47B 110.4
H47A C47 H47B 108.6
C47 C48 C49 106.4(8)
C47 C48 H48A 110.4
C49 C48 H48A 110.4
C47 C48 H48B 110.4
C49 C48 H48B 110.4
H48A C48 H48B 108.6
C48 C49 C50 103.6(7)
C48 C49 H49A 111.0
C50 C49 H49A 111.0
C48 C49 H49B 111.0
C50 C49 H49B 111.0
H49A C49 H49B 109.0
O7 C50 C49 106.5(6)
O7 C50 H50A 110.4
C49 C50 H50A 110.4
O7 C50 H50B 110.4
C49 C50 H50B 110.4
H50A C50 H50B 108.6
C51 O8 C54 109.3(5)
O8 C51 C52 106.1(6)
O8 C51 H51A 110.5
C52 C51 H51A 110.5
O8 C51 H51B 110.5
C52 C51 H51B 110.5
H51A C51 H51B 108.7
C51 C52 C53 103.0(6)
C51 C52 H52A 111.2
C53 C52 H52A 111.2
C51 C52 H52B 111.2
C53 C52 H52B 111.2
H52A C52 H52B 109.1
C52 C53 C54 100.9(6)
C52 C53 H53A 111.6
C54 C53 H53A 111.6
C52 C53 H53B 111.6
C54 C53 H53B 111.6
H53A C53 H53B 109.4
O8 C54 C53 106.0(6)
O8 C54 H54A 110.5
C53 C54 H54A 110.5
O8 C54 H54B 110.5
C53 C54 H54B 110.5
H54A C54 H54B 108.7
C55 O9 C58 108.5(5)
O9 C55 C56 106.0(5)
O9 C55 H55A 110.5
C56 C55 H55A 110.5
O9 C55 H55B 110.5
C56 C55 H55B 110.5
H55A C55 H55B 108.7
C57 C56 C55 102.6(5)
C57 C56 H56A 111.2
C55 C56 H56A 111.2
C57 C56 H56B 111.2
C55 C56 H56B 111.2
H56A C56 H56B 109.2
C58 C57 C56 106.8(6)
C58 C57 H57A 110.4
C56 C57 H57A 110.4
C58 C57 H57B 110.4
C56 C57 H57B 110.4
H57A C57 H57B 108.6
O9 C58 C57 108.3(6)
O9 C58 H58A 110.0
C57 C58 H58A 110.0
O9 C58 H58B 110.0
C57 C58 H58B 110.0
H58A C58 H58B 108.4
C59 O10 C62 108.4(5)
O10 C59 C60 107.7(6)
O10 C59 H59A 110.2
C60 C59 H59A 110.2
O10 C59 H59B 110.2
C60 C59 H59B 110.2
H59A C59 H59B 108.5
C59 C60 C61 101.7(5)
C59 C60 H60A 111.4
C61 C60 H60A 111.4
C59 C60 H60B 111.4
C61 C60 H60B 111.4
H60A C60 H60B 109.3
C60 C61 C62 103.2(6)
C60 C61 H61A 111.1
C62 C61 H61A 111.1
C60 C61 H61B 111.1
C62 C61 H61B 111.1
H61A C61 H61B 109.1
O10 C62 C61 106.4(6)
O10 C62 H62A 110.4
C61 C62 H62A 110.4
O10 C62 H62B 110.4
C61 C62 H62B 110.4
H62A C62 H62B 108.6

loop_
_geom_bond_atom_site_label_1
_geom_bond_atom_site_label_2
_geom_bond_distance
Mg1 O1 2.014(4)
Mg1 O3 2.012(4)
Mg1 O4 2.043(4)
Mg1 O2 2.045(4)
Mg1 O5 2.136(4)
Mg1 O6 2.139(4)
O1 C1 1.258(6)
O2 C7 1.259(6)
O3 C20 1.244(6)
O4 C26 1.251(6)
O6 C43 1.450(7)
O6 C46 1.463(7)
O5 C39 1.432(7)
O5 C42 1.446(6)
N1 C1 1.359(7)
N1 C8 1.409(7)
N1 H1N 0.8800
N2 C7 1.360(6)
N2 C14 1.409(7)
N2 H2N 0.8800
N3 C20 1.371(7)
N3 C27 1.411(7)
N3 H3N 0.8800
N4 C26 1.364(7)
N4 C33 1.422(7)
N4 H4N 0.8800
C1 C2 1.438(7)
C2 C3 1.428(7)
C2 C6 1.440(7)
C3 C4 1.398(8)
C3 H3 0.9500
C4 C5 1.399(8)
C4 H4 0.9500
C5 C6 1.404(7)
C5 H5 0.9500
C6 C7 1.436(8)
C8 C13 1.373(8)
C8 C9 1.383(8)
C9 C10 1.382(9)
C9 H9 0.9500
C10 C11 1.366(10)
C10 H10 0.9500
C11 C12 1.367(9)
C11 H11 0.9500
C12 C13 1.364(9)
C12 H12 0.9500
C13 H13 0.9500
C14 C15 1.380(7)
C14 C19 1.398(8)
C15 C16 1.377(8)
C15 H15 0.9500
C16 C17 1.368(8)
C16 H16 0.9500
C17 C18 1.360(8)
C17 H17 0.9500
C18 C19 1.362(8)
C18 H18 0.9500
C19 H19 0.9500
C20 C21 1.450(8)
C21 C25 1.422(7)
C21 C22 1.424(7)
C22 C23 1.386(8)
C22 H22A 0.9500
C23 C24 1.391(8)
C23 H23 0.9500
C24 C25 1.403(7)
C24 H24 0.9500
C25 C26 1.437(8)
C27 C32 1.381(8)
C27 C28 1.386(7)
C28 C29 1.379(8)
C28 H28 0.9500
C30 C29 1.368(9)
C30 C31 1.388(8)
C30 H30 0.9500
C31 C32 1.379(8)
C31 H31 0.9500
C32 H32 0.9500
C33 C34 1.361(8)
C33 C38 1.378(8)
C34 C35 1.380(9)
C34 H34 0.9500
C35 C36 1.376(10)
C35 H35 0.9500
C36 C37 1.354(9)
C36 H36 0.9500
C37 C38 1.379(9)
C37 H37 0.9500
C29 H29 0.9500
C38 H38 0.9500
C39 C40 1.483(9)
C39 H39A 0.9900
C39 H39B 0.9900
C40 C41 1.434(10)
C40 H40A 0.9900
C40 H40B 0.9900
C41 C42 1.488(9)
C41 H41A 0.9900
C41 H41B 0.9900
C42 H42A 0.9900
C42 H42B 0.9900
C43 C44 1.509(8)
C43 H43A 0.9900
C43 H43B 0.9900
C44 C45 1.471(9)
C44 H44A 0.9900
C44 H44B 0.9900
C45 C46 1.532(9)
C45 H45A 0.9900
C45 H45B 0.9900
C46 H46A 0.9900
C46 H46B 0.9900
O7 C47 1.392(9)
O7 C50 1.420(7)
C47 C48 1.400(11)
C47 H47A 0.9900
C47 H47B 0.9900
C48 C49 1.477(11)
C48 H48A 0.9900
C48 H48B 0.9900
C49 C50 1.483(9)
C49 H49A 0.9900
C49 H49B 0.9900
C50 H50A 0.9900
C50 H50B 0.9900
O8 C51 1.417(7)
O8 C54 1.423(7)
C51 C52 1.463(8)
C51 H51A 0.9900
C51 H51B 0.9900
C52 C53 1.504(10)
C52 H52A 0.9900
C52 H52B 0.9900
C53 C54 1.520(8)
C53 H53A 0.9900
C53 H53B 0.9900
C54 H54A 0.9900
C54 H54B 0.9900
O9 C55 1.413(7)
O9 C58 1.427(8)
C55 C56 1.508(8)
C55 H55A 0.9900
C55 H55B 0.9900
C56 C57 1.506(10)
C56 H56A 0.9900
C56 H56B 0.9900
C57 C58 1.445(9)
C57 H57A 0.9900
C57 H57B 0.9900
C58 H58A 0.9900
C58 H58B 0.9900
O10 C59 1.431(7)
O10 C62 1.433(8)
C59 C60 1.477(8)
C59 H59A 0.9900
C59 H59B 0.9900
C60 C61 1.510(9)
C60 H60A 0.9900
C60 H60B 0.9900
C61 C62 1.517(9)
C61 H61A 0.9900
C61 H61B 0.9900
C62 H62A 0.9900
C62 H62B 0.9900
